data_7130223
loop_
_publ_author_name
'Tanuhadi, Elias'
'Rompel, Annette'

_publ_section_title
;
 Trisubstituted 4f -- and 4d Tungstoantimonates as artificial
 Phosphoesterases for Nerve Agent Degradation
;
_journal_name_full 'Chemical Communications'
_journal_paper_doi 10.1039/D2CC02223K
_journal_year 2022
_chemical_formula_moiety 'C6 K3 Na3 O114.998 P1 Sb3 W27.999 Y3, 46.799(O)'
_chemical_formula_sum 'C6 H82 K3 Na21 O148 P Sb3 W28 Y3'
_chemical_formula_weight 8933.37
_space_group_crystal_system trigonal
_space_group_IT_number 160
_space_group_name_Hall 'R 3 -2"'
_space_group_name_H-M_alt 'R 3 m :H'
_atom_sites_solution_primary direct
_audit_creation_date 2022-06-05
_audit_creation_method
;
Olex2 1.5
(compiled 2022.04.07 svn.rca3783a0 for OlexSys, GUI svn.r6498)
;
_audit_update_record
;
2022-06-05 deposited with the CCDC.	2022-06-13 downloaded from the CCDC.
;
_cell_angle_alpha 90
_cell_angle_beta 90
_cell_angle_gamma 120
_cell_formula_units_Z 3
_cell_length_a 30.6654(7)
_cell_length_b 30.6654(7)
_cell_length_c 14.5899(4)
_cell_measurement_reflns_used 9423
_cell_measurement_temperature 100.00
_cell_measurement_theta_max 32.535
_cell_measurement_theta_min 2.302
_cell_volume 11881.7(5)
_computing_cell_refinement 'SAINT V8.40B (?, 2016)'
_computing_data_reduction 'SAINT V8.40B (?, 2016)'
_computing_molecular_graphics 'Olex2 1.5 (Dolomanov et al., 2009)'
_computing_publication_material 'Olex2 1.5 (Dolomanov et al., 2009)'
_computing_structure_refinement 'SHELXL 2018/3 (Sheldrick, 2015)'
_computing_structure_solution 'SHELXS  (Sheldrick, 2008)'
_diffrn_ambient_temperature 100.00
_diffrn_measured_fraction_theta_full 0.999
_diffrn_measured_fraction_theta_max 0.999
_diffrn_measurement_device_type 'Bruker APEX-II CCD'
_diffrn_measurement_method '\f and \w scans'
_diffrn_radiation_probe x-ray
_diffrn_radiation_type MoK\a
_diffrn_radiation_wavelength 0.71073
_diffrn_reflns_av_R_equivalents 0.0774
_diffrn_reflns_av_unetI/netI 0.0440
_diffrn_reflns_Laue_measured_fraction_full 0.999
_diffrn_reflns_Laue_measured_fraction_max 0.999
_diffrn_reflns_limit_h_max 37
_diffrn_reflns_limit_h_min -37
_diffrn_reflns_limit_k_max 37
_diffrn_reflns_limit_k_min -37
_diffrn_reflns_limit_l_max 17
_diffrn_reflns_limit_l_min -18
_diffrn_reflns_number 32142
_diffrn_reflns_point_group_measured_fraction_full 0.996
_diffrn_reflns_point_group_measured_fraction_max 0.996
_diffrn_reflns_theta_full 25.242
_diffrn_reflns_theta_max 26.011
_diffrn_reflns_theta_min 2.074
_diffrn_source
;
sealed X-ray tube
;
_diffrn_source_current 1.0
_diffrn_source_power 0.05
_diffrn_source_type 'Incoatec IuS'
_diffrn_source_voltage 50.0
_diffrn_standards_number 0
_exptl_absorpt_coefficient_mu 22.080
_exptl_absorpt_correction_T_max 0.6056
_exptl_absorpt_correction_T_min 0.3611
_exptl_absorpt_correction_type multi-scan
_exptl_absorpt_process_details
;
SADABS-2016/2 (Bruker,2016/2) was used for absorption correction.
wR2(int) was 0.1164 before and 0.0541 after correction.
The Ratio of minimum to maximum transmission is 0.5963.
The \l/2 correction factor is Not present.
;
_exptl_crystal_colour yellow
_exptl_crystal_colour_primary yellow
_exptl_crystal_density_diffrn 3.746
_exptl_crystal_description block
_exptl_crystal_F_000 11841
_exptl_crystal_recrystallization_method 'evaporation fromm aqueous buffer solution'
_exptl_crystal_size_max 0.2
_exptl_crystal_size_mid 0.2
_exptl_crystal_size_min 0.2
_refine_diff_density_max 1.955
_refine_diff_density_min -1.152
_refine_diff_density_rms 0.209
_refine_ls_abs_structure_details
;
 Flack x determined using 2505 quotients [(I+)-(I-)]/[(I+)+(I-)]
 (Parsons, Flack and Wagner, Acta Cryst. B69 (2013) 249-259).
;
_refine_ls_abs_structure_Flack 0.031(19)
_refine_ls_extinction_method none
_refine_ls_goodness_of_fit_ref 1.055
_refine_ls_hydrogen_treatment undef
_refine_ls_matrix_type full
_refine_ls_number_parameters 361
_refine_ls_number_reflns 5482
_refine_ls_number_restraints 97
_refine_ls_restrained_S_all 1.052
_refine_ls_R_factor_all 0.0415
_refine_ls_R_factor_gt 0.0401
_refine_ls_shift/su_max 0.001
_refine_ls_shift/su_mean 0.000
_refine_ls_structure_factor_coef Fsqd
_refine_ls_weighting_details 'w=1/[\s^2^(Fo^2^)+(0.0674P)^2^+349.1459P] where P=(Fo^2^+2Fc^2^)/3'
_refine_ls_weighting_scheme calc
_refine_ls_wR_factor_gt 0.1048
_refine_ls_wR_factor_ref 0.1058
_reflns_Friedel_coverage 0.987
_reflns_Friedel_fraction_full 0.992
_reflns_Friedel_fraction_max 0.993
_reflns_number_gt 5309
_reflns_number_total 5482
_reflns_threshold_expression 'I > 2\s(I)'
_cod_data_source_file d2cc02223k1.cif
_cod_data_source_block mo_emas2320_r3m
_cod_original_cell_volume 11881.8(6)
_cod_original_sg_symbol_H-M 'R 3 m'
_cod_database_code 7130223
_shelx_space_group_comment
;
The symmetry employed for this shelxl refinement is uniquely defined
by the following loop, which should always be used as a source of
symmetry information in preference to the above space-group names.
They are only intended as comments.
;
_shelx_estimated_absorpt_t_max 0.096
_shelx_estimated_absorpt_t_min 0.096
_olex2_refinement_description
;
1. Uiso/Uaniso restraints and constraints
Uanis(C1) \\sim Ueq: with sigma of 0.001 and sigma for terminal atoms of 0.002
Uanis(O28) \\sim Ueq: with sigma of 0.01 and sigma for terminal atoms of 0.02
Uanis(O8S) \\sim Ueq: with sigma of 0.001 and sigma for terminal atoms of 0.002
Uanis(O21) \\sim Ueq, Uanis(O20) \\sim Ueq: with sigma of 0.1 and sigma for
terminal atoms of 0.2
Uanis(O20) \\sim Ueq, Uanis(O21) \\sim Ueq: with sigma of 0.001 and sigma for
terminal atoms of 0.002
Uanis(O1S) \\sim Ueq: with sigma of 0.02 and sigma for terminal atoms of 0.04
Uanis(W4) \\sim Ueq: with sigma of 0.02 and sigma for terminal atoms of 0.04
Uanis(O22) \\sim Ueq: with sigma of 0.01 and sigma for terminal atoms of 0.02
Uanis(O24) \\sim Ueq: with sigma of 0.01 and sigma for terminal atoms of 0.02
Uanis(O2S) \\sim Ueq: with sigma of 0.01 and sigma for terminal atoms of 0.02
Uanis(Na1) \\sim Ueq, Uanis(C2) \\sim Ueq, Uanis(O3S) \\sim Ueq, Uanis(O4S)
\\sim Ueq, Uanis(O22) \\sim Ueq: with sigma of 0.01 and sigma for terminal
atoms of 0.02
Uanis(O3) \\sim Ueq, Uanis(O6S) \\sim Ueq: with sigma of 0.01 and sigma for
terminal atoms of 0.02
2. Others
 Fixed Sof: O21(0.3) O22(0.2) O20(0.2) O24(0.3) O3S(0.8)
;
_smtbx_masks_void_probe_radius 1.2
_smtbx_masks_void_truncation_radius 1.2
_olex2_submission_special_instructions 'No special instructions were received'

loop_
_space_group_symop_operation_xyz
'x, y, z'
'-y, x-y, z'
'-x+y, -x, z'
'-x+y, y, z'
'x, x-y, z'
'-y, -x, z'
'x+2/3, y+1/3, z+1/3'
'-y+2/3, x-y+1/3, z+1/3'
'-x+y+2/3, -x+1/3, z+1/3'
'-x+y+2/3, y+1/3, z+1/3'
'x+2/3, x-y+1/3, z+1/3'
'-y+2/3, -x+1/3, z+1/3'
'x+1/3, y+2/3, z+2/3'
'-y+1/3, x-y+2/3, z+2/3'
'-x+y+1/3, -x+2/3, z+2/3'
'-x+y+1/3, y+2/3, z+2/3'
'x+1/3, x-y+2/3, z+2/3'
'-y+1/3, -x+2/3, z+2/3'

loop_
_atom_site_label
_atom_site_type_symbol
_atom_site_fract_x
_atom_site_fract_y
_atom_site_fract_z
_atom_site_U_iso_or_equiv
_atom_site_adp_type
_atom_site_occupancy
_atom_site_site_symmetry_order
_atom_site_calc_flag
_atom_site_refinement_flags_posn
_atom_site_refinement_flags_adp
_atom_site_refinement_flags_occupancy
_atom_site_disorder_assembly
_atom_site_disorder_group
W1 W 0.48477(4) 0.63649(4) -0.03864(7) 0.0285(2) Uani 1 1 d . . . . .
W2 W 0.53889(3) 0.58222(3) 0.08182(7) 0.0271(2) Uani 1 1 d . . . . .
W3 W 0.48193(2) 0.51807(2) 0.30315(10) 0.0274(3) Uani 1 2 d S T P . .
W4 W 0.48475(3) 0.62356(3) 0.37701(6) 0.0230(2) Uani 1 1 d . U . . .
W5 W 0.54285(3) 0.68679(3) 0.16029(7) 0.0253(2) Uani 1 1 d . . . . .
W6 W 0.333333 0.666667 0.15277(16) 0.0262(5) Uani 1 6 d S T P . .
Sb1 Sb 0.41548(3) 0.58452(3) 0.16844(14) 0.0187(4) Uani 1 2 d S T P . .
Y1 Y 0.45756(10) 0.72878(5) 0.2980(2) 0.0233(6) Uani 1 2 d S T P . .
K1 K 0.4701(3) 0.73503(14) 0.0640(5) 0.0312(16) Uani 1 2 d S T P . .
P1 P 0.333333 0.666667 0.3867(12) 0.031(3) Uani 1 6 d S T P . .
Na1 Na 0.6246(5) 0.8123(2) 0.2781(11) 0.036(3) Uani 1 2 d S TU P . .
O1 O 0.4385(4) 0.5615(4) 0.2737(17) 0.024(5) Uani 1 2 d S T P . .
O2 O 0.4819(6) 0.6109(5) 0.1085(11) 0.021(3) Uani 1 1 d . . . . .
O3 O 0.4808(4) 0.5192(4) 0.0486(14) 0.022(4) Uani 1 2 d S TU P . .
O4 O 0.5840(7) 0.5676(6) 0.0484(14) 0.040(4) Uani 1 1 d . . . . .
O5 O 0.5786(6) 0.6487(7) 0.1246(12) 0.032(4) Uani 1 1 d . . . . .
O6 O 0.5304(7) 0.6077(7) -0.0339(13) 0.037(4) Uani 1 1 d . . . . .
O7 O 0.5271(6) 0.5593(7) 0.2041(13) 0.036(4) Uani 1 1 d . . . . .
O8 O 0.5120(5) 0.4880(5) 0.343(2) 0.044(6) Uani 1 2 d S T P . .
O9 O 0.5129(6) 0.5752(7) 0.3804(13) 0.034(4) Uani 1 1 d . . . . .
O10 O 0.4291(4) 0.5709(4) 0.4449(14) 0.025(5) Uani 1 2 d S T P . .
O11 O 0.5205(6) 0.6603(7) 0.4662(12) 0.034(4) Uani 1 1 d . . . . .
O12 O 0.5305(6) 0.6545(7) 0.2766(13) 0.036(4) Uani 1 1 d . . . . .
O13 O 0.4498(6) 0.6518(6) 0.3393(11) 0.027(3) Uani 1 1 d . . . . .
O14 O 0.5977(5) 0.7431(6) 0.1780(11) 0.024(3) Uani 1 1 d . . . . .
O15 O 0.4940(5) 0.7020(6) 0.1806(10) 0.023(3) Uani 1 1 d . . . . .
O16 O 0.5382(6) 0.6939(6) 0.0279(14) 0.036(4) Uani 1 1 d . . . . .
O17 O 0.4995(7) 0.6597(7) -0.1467(14) 0.040(4) Uani 1 1 d . . . . .
O18 O 0.4314(4) 0.5686(4) -0.0615(15) 0.027(5) Uani 1 2 d S T P . .
O19 O 0.4392(6) 0.6552(6) -0.0028(13) 0.035(4) Uani 1 1 d . . . . .
O23 O 0.333333 0.666667 0.032(4) 0.072(18) Uani 1 6 d S T P A .
O25 O 0.4855(10) 0.7428(5) 0.4556(19) 0.037(6) Uani 1 2 d S T P A .
O26 O 0.5430(8) 0.7715(4) 0.3487(15) 0.026(5) Uani 1 2 d S T P A .
O27 O 0.7019(10) 0.8510(5) 0.166(2) 0.054(8) Uani 1 2 d S T P A .
O28 O 0.576(2) 0.7881(12) -0.063(4) 0.119(17) Uani 1 2 d S TU P . .
C1 C 0.5307(17) 0.7653(9) 0.431(3) 0.048(3) Uani 1 2 d S TU P . .
C2 C 0.5743(13) 0.7872(6) 0.502(3) 0.038(8) Uani 1 2 d S TU P A .
O21 O 0.3929(13) 0.6965(6) 0.187(2) 0.016(3) Uani 0.6 2 d S TU P A 1
O22 O 0.3697(18) 0.6849(9) 0.298(3) 0.014(9) Uani 0.4 2 d S TU P A 2
O20 O 0.408(2) 0.7041(11) 0.147(4) 0.027(3) Uani 0.4 2 d S TU P A 2
O24 O 0.3860(12) 0.6930(6) 0.396(2) 0.015(6) Uani 0.6 2 d S TU P A 1
O1S O 0.6068(17) 0.685(2) 0.558(3) 0.134(15) Uani 1 1 d . U . . .
O2S O 0.6194(11) 0.6461(10) 0.362(2) 0.083(8) Uani 1 1 d . U . . .
O4S O 0.6884(11) 0.7344(14) 0.167(2) 0.091(9) Uani 1 1 d . U . . .
O5S O 0.7197(10) 0.7278(8) 0.0327(14) 0.056(6) Uani 1 1 d . . . . .
O6S O 0.6418(11) 0.7217(13) -0.0452(19) 0.094(10) Uani 1 1 d . U . . .
O7S O 0.5972(11) 0.7238(11) -0.232(3) 0.091(10) Uani 1 1 d . . . . .
O8S O 0.3625(9) 0.6375(9) -0.091(3) 0.088(6) Uani 1 2 d S TU P . .
O3S O 0.6636(12) 0.6530(10) 0.214(2) 0.062(8) Uani 0.8 1 d . U P B 1

loop_
_atom_site_aniso_label
_atom_site_aniso_U_11
_atom_site_aniso_U_22
_atom_site_aniso_U_33
_atom_site_aniso_U_23
_atom_site_aniso_U_13
_atom_site_aniso_U_12
W1 0.0238(5) 0.0232(5) 0.0356(5) 0.0037(4) 0.0032(4) 0.0096(4)
W2 0.0157(4) 0.0171(4) 0.0494(5) 0.0000(4) 0.0045(4) 0.0089(3)
W3 0.0237(5) 0.0237(5) 0.0443(7) 0.0009(2) -0.0009(2) 0.0190(5)
W4 0.0179(4) 0.0194(4) 0.0346(5) -0.0024(3) -0.0049(3) 0.0116(4)
W5 0.0175(4) 0.0144(4) 0.0435(5) 0.0006(4) -0.0020(4) 0.0075(3)
W6 0.0234(7) 0.0234(7) 0.0320(11) 0.000 0.000 0.0117(3)
Sb1 0.0126(6) 0.0126(6) 0.0323(11) 0.0006(4) -0.0006(4) 0.0073(7)
Y1 0.0108(13) 0.0107(9) 0.0483(18) -0.0024(6) -0.0048(12) 0.0054(6)
K1 0.032(4) 0.038(3) 0.022(3) -0.0001(14) 0.000(3) 0.0158(19)
P1 0.025(5) 0.025(5) 0.044(9) 0.000 0.000 0.013(2)
Na1 0.019(6) 0.023(5) 0.063(8) -0.010(3) -0.021(6) 0.009(3)
O1 0.008(7) 0.008(7) 0.057(15) 0.001(5) -0.001(5) 0.004(8)
O2 0.019(7) 0.017(7) 0.034(8) 0.000(6) 0.000(6) 0.014(6)
O3 0.024(7) 0.024(7) 0.025(8) -0.006(4) 0.006(4) 0.017(7)
O4 0.047(11) 0.022(9) 0.058(12) -0.010(8) 0.007(9) 0.023(8)
O5 0.018(8) 0.045(11) 0.040(9) 0.000(8) -0.002(7) 0.023(8)
O6 0.029(9) 0.032(9) 0.052(11) -0.008(8) 0.007(8) 0.018(8)
O7 0.022(8) 0.033(10) 0.058(11) -0.003(8) -0.002(8) 0.016(8)
O8 0.038(11) 0.038(11) 0.065(18) -0.004(6) 0.004(6) 0.026(13)
O9 0.019(8) 0.030(9) 0.057(11) -0.001(8) -0.004(8) 0.016(7)
O10 0.024(8) 0.024(8) 0.024(10) 0.004(4) -0.004(4) 0.011(9)
O11 0.026(9) 0.030(9) 0.046(10) -0.015(8) -0.012(7) 0.014(7)
O12 0.020(8) 0.039(10) 0.056(11) -0.015(9) -0.015(8) 0.019(8)
O13 0.022(8) 0.021(8) 0.040(9) 0.002(7) -0.005(7) 0.013(7)
O14 0.015(7) 0.025(8) 0.038(9) 0.006(6) 0.004(6) 0.014(6)
O15 0.019(7) 0.021(7) 0.033(8) 0.003(6) -0.001(6) 0.013(6)
O16 0.017(8) 0.020(8) 0.069(13) 0.011(8) 0.010(8) 0.007(7)
O17 0.035(10) 0.030(9) 0.056(12) 0.008(8) 0.017(9) 0.017(8)
O18 0.028(9) 0.028(9) 0.030(11) -0.002(4) 0.002(4) 0.020(10)
O19 0.019(8) 0.023(9) 0.051(11) -0.005(8) -0.003(8) 0.001(7)
O23 0.08(3) 0.08(3) 0.05(3) 0.000 0.000 0.041(14)
O25 0.028(13) 0.025(9) 0.059(17) -0.002(6) -0.004(11) 0.014(6)
O26 0.021(11) 0.026(8) 0.029(11) 0.004(4) 0.008(9) 0.010(5)
O27 0.028(15) 0.051(14) 0.08(2) -0.010(7) -0.021(14) 0.014(7)
O28 0.12(3) 0.12(2) 0.11(3) 0.010(11) 0.02(2) 0.062(13)
C1 0.048(3) 0.048(4) 0.048(4) 0.0000(7) 0.0000(13) 0.0238(16)
C2 0.018(14) 0.038(14) 0.051(18) -0.010(7) -0.020(13) 0.009(7)
O21 0.016(3) 0.016(3) 0.016(3) 0.0001(7) 0.0002(13) 0.0079(15)
O22 0.020(14) 0.007(11) 0.018(14) -0.002(5) -0.004(11) 0.010(7)
O20 0.027(3) 0.027(4) 0.027(4) 0.0000(7) -0.0001(13) 0.0134(16)
O24 0.013(11) 0.011(9) 0.021(11) 0.000(5) 0.000(9) 0.007(5)
O1S 0.12(3) 0.15(3) 0.14(3) 0.00(3) -0.04(2) 0.07(3)
O2S 0.059(15) 0.060(14) 0.15(2) -0.014(14) -0.005(15) 0.046(12)
O4S 0.060(14) 0.12(2) 0.090(17) -0.030(15) -0.033(14) 0.038(14)
O5S 0.075(17) 0.049(13) 0.050(12) -0.004(10) -0.005(11) 0.036(13)
O6S 0.060(15) 0.11(2) 0.068(15) -0.007(14) 0.029(13) 0.011(14)
O7S 0.064(17) 0.064(17) 0.15(3) 0.028(19) 0.040(18) 0.034(15)
O8S 0.088(5) 0.088(5) 0.088(6) 0.000(2) 0.000(2) 0.044(3)
O3S 0.068(17) 0.034(12) 0.084(18) -0.032(13) -0.016(14) 0.025(12)

loop_
_atom_type_symbol
_atom_type_description
_atom_type_scat_dispersion_real
_atom_type_scat_dispersion_imag
_atom_type_scat_source
C C 0.0033 0.0016 'International Tables Vol C Tables 4.2.6.8 and 6.1.1.4'
K K 0.2009 0.2494 'International Tables Vol C Tables 4.2.6.8 and 6.1.1.4'
Na Na 0.0362 0.0249 'International Tables Vol C Tables 4.2.6.8 and 6.1.1.4'
O O 0.0106 0.0060 'International Tables Vol C Tables 4.2.6.8 and 6.1.1.4'
P P 0.1023 0.0942 'International Tables Vol C Tables 4.2.6.8 and 6.1.1.4'
Sb Sb -0.5866 1.5461 'International Tables Vol C Tables 4.2.6.8 and 6.1.1.4'
W W -0.8490 6.8722 'International Tables Vol C Tables 4.2.6.8 and 6.1.1.4'
Y Y -2.7962 3.5667 'International Tables Vol C Tables 4.2.6.8 and 6.1.1.4'
H H 0.0000 0.0000 'International Tables Vol C Tables 4.2.6.8 and 6.1.1.4'

loop_
_geom_angle_atom_site_label_1
_geom_angle_atom_site_label_2
_geom_angle_atom_site_label_3
_geom_angle
_geom_angle_site_symmetry_1
_geom_angle_site_symmetry_3
_geom_angle_publ_flag
O6 W1 O2 74.3(6) . . ?
O16 W1 O2 73.3(7) . . ?
O16 W1 O6 85.6(7) . . ?
O17 W1 O2 168.5(7) . . ?
O17 W1 O6 96.9(8) . . ?
O17 W1 O16 99.0(9) . . ?
O17 W1 O18 101.3(9) . . ?
O17 W1 O19 102.6(8) . . ?
O18 W1 O2 85.7(8) . . ?
O18 W1 O6 86.1(8) . . ?
O18 W1 O16 158.8(8) . . ?
O19 W1 O2 86.3(7) . . ?
O19 W1 O6 160.5(8) . . ?
O19 W1 O16 90.2(7) . . ?
O19 W1 O18 91.1(8) . . ?
O2 W2 Na1 128.0(4) . 14_654 ?
O3 W2 Na1 46.3(6) . 14_654 ?
O3 W2 O2 85.9(7) . . ?
O3 W2 O6 86.7(8) . . ?
O4 W2 Na1 52.7(6) . 14_654 ?
O4 W2 O2 171.2(8) . . ?
O4 W2 O3 97.4(8) . . ?
O4 W2 O5 101.9(7) . . ?
O4 W2 O6 98.3(8) . . ?
O4 W2 O7 101.5(8) . . ?
O5 W2 Na1 151.7(5) . 14_654 ?
O5 W2 O2 74.9(6) . . ?
O5 W2 O3 160.7(7) . . ?
O5 W2 O6 89.8(8) . . ?
O5 W2 O7 89.5(7) . . ?
O6 W2 Na1 82.9(6) . 14_654 ?
O6 W2 O2 73.6(6) . . ?
O7 W2 Na1 106.5(6) . 14_654 ?
O7 W2 O2 86.7(6) . . ?
O7 W2 O3 87.4(8) . . ?
O7 W2 O6 159.8(7) . . ?
O7 W3 O1 85.3(7) 6_665 . ?
O7 W3 O1 85.3(7) . . ?
O7 W3 O7 84.8(11) 6_665 . ?
O8 W3 O1 170.4(11) . . ?
O8 W3 O7 101.8(9) . . ?
O8 W3 O7 101.8(8) . 6_665 ?
O8 W3 O9 98.0(8) . 6_665 ?
O8 W3 O9 98.0(8) . . ?
O9 W3 O1 75.4(6) . . ?
O9 W3 O1 75.4(6) 6_665 . ?
O9 W3 O7 160.0(7) . 6_665 ?
O9 W3 O7 160.0(7) 6_665 . ?
O9 W3 O7 88.7(8) 6_665 6_665 ?
O9 W3 O7 88.7(8) . . ?
O9 W3 O9 91.1(11) 6_665 . ?
O9 W4 O1 74.0(7) . . ?
O10 W4 O1 73.8(7) . . ?
O10 W4 O9 84.2(8) . . ?
O11 W4 O1 167.9(8) . . ?
O11 W4 O9 95.5(8) . . ?
O11 W4 O10 99.6(8) . . ?
O11 W4 O12 100.7(8) . . ?
O11 W4 O13 105.0(8) . . ?
O12 W4 O1 84.5(7) . . ?
O12 W4 O9 84.7(7) . . ?
O12 W4 O10 157.6(8) . . ?
O13 W4 O1 85.8(7) . . ?
O13 W4 O9 159.4(7) . . ?
O13 W4 O10 94.0(8) . . ?
O13 W4 O12 89.6(7) . . ?
O5 W5 O2 74.3(6) . . ?
O12 W5 O2 85.2(7) . . ?
O12 W5 O5 87.3(7) . . ?
O12 W5 O16 158.5(7) . . ?
O14 W5 O2 165.8(6) . . ?
O14 W5 O5 94.5(7) . . ?
O14 W5 O12 103.2(7) . . ?
O14 W5 O15 103.7(7) . . ?
O14 W5 O16 97.2(7) . . ?
O15 W5 O2 87.4(6) . . ?
O15 W5 O5 161.7(7) . . ?
O15 W5 O12 90.8(7) . . ?
O15 W5 O16 91.0(7) . . ?
O16 W5 O2 73.5(6) . . ?
O16 W5 O5 84.3(7) . . ?
O23 W6 O22 155.4(12) . 3_565 ?
O23 W6 O22 155.4(12) . 2_665 ?
O23 W6 O22 155.4(12) . . ?
O23 W6 O20 87.6(17) . 3_565 ?
O23 W6 O20 87.6(17) . . ?
O23 W6 O20 87.6(17) . 2_665 ?
O21 W6 O23 107.7(12) 2_665 . ?
O21 W6 O23 107.7(12) 3_565 . ?
O21 W6 O23 107.7(12) . . ?
O21 W6 O21 111.2(11) 2_665 . ?
O21 W6 O21 111.2(11) 3_565 . ?
O21 W6 O21 111.2(11) 2_665 3_565 ?
O21 W6 O22 47.7(16) 2_665 2_665 ?
O21 W6 O22 85.5(13) 2_665 3_565 ?
O21 W6 O22 85.5(13) . 3_565 ?
O21 W6 O22 85.5(13) . 2_665 ?
O21 W6 O22 47.7(16) 3_565 3_565 ?
O21 W6 O22 85.5(13) 3_565 2_665 ?
O21 W6 O20 119.2(6) . 2_665 ?
O21 W6 O20 119.2(7) 2_665 3_565 ?
O21 W6 O20 119.2(7) 3_565 2_665 ?
O21 W6 O20 20.1(17) 3_565 3_565 ?
O21 W6 O20 119.2(6) . 3_565 ?
O21 W6 O20 20.1(17) 2_665 2_665 ?
O22 W6 O22 42(2) 2_665 . ?
O20 W6 O22 104.2(17) . 2_665 ?
O20 W6 O22 104.2(17) 2_665 . ?
O20 W6 O22 104.2(17) 3_565 . ?
O20 W6 O22 104.2(17) 3_565 2_665 ?
O20 W6 O22 68(2) . . ?
O20 W6 O22 68(2) 2_665 2_665 ?
O20 W6 O20 119.8(3) 2_665 . ?
O20 W6 O20 119.8(3) 3_565 . ?
O1 Sb1 O2 90.6(6) . . ?
O1 Sb1 O2 90.6(6) . 6_665 ?
O2 Sb1 O2 91.8(8) . 6_665 ?
O13 Y1 O13 148.2(8) 5_565 . ?
O13 Y1 O15 70.6(6) . . ?
O13 Y1 O15 140.6(5) 5_565 . ?
O13 Y1 O15 140.6(5) . 5_565 ?
O13 Y1 O15 70.6(6) 5_565 5_565 ?
O13 Y1 O25 77.3(4) . . ?
O13 Y1 O25 77.3(4) 5_565 . ?
O13 Y1 O26 90.2(4) 5_565 . ?
O13 Y1 O26 90.2(4) . . ?
O13 Y1 O21 96.5(4) . . ?
O13 Y1 O21 96.5(4) 5_565 . ?
O13 Y1 O22 84.9(5) 5_565 . ?
O13 Y1 O22 84.9(5) . . ?
O13 Y1 O20 100.2(5) . . ?
O13 Y1 O20 100.2(5) 5_565 . ?
O13 Y1 O24 76.9(4) . . ?
O13 Y1 O24 76.9(4) 5_565 . ?
O15 Y1 O15 70.1(7) 5_565 . ?
O15 Y1 O25 123.7(6) . . ?
O15 Y1 O25 123.7(6) 5_565 . ?
O15 Y1 O20 66.0(11) 5_565 . ?
O15 Y1 O20 66.0(11) . . ?
O25 Y1 O20 167.1(15) . . ?
O26 Y1 O15 80.7(6) . 5_565 ?
O26 Y1 O15 80.7(6) . . ?
O26 Y1 O25 54.0(8) . . ?
O26 Y1 O20 138.8(15) . . ?
O21 Y1 O15 78.8(8) . 5_565 ?
O21 Y1 O15 78.8(8) . . ?
O21 Y1 O25 151.1(11) . . ?
O21 Y1 O26 154.9(10) . . ?
O21 Y1 O24 80.2(11) . . ?
O22 Y1 O15 113.7(9) . . ?
O22 Y1 O25 108.0(13) . . ?
O22 Y1 O26 162.0(12) . . ?
O22 Y1 O20 59.2(18) . . ?
O24 Y1 O15 138.6(5) . . ?
O24 Y1 O15 138.6(5) . 5_565 ?
O24 Y1 O25 70.9(10) . . ?
O24 Y1 O26 125.0(9) . . ?
O15 K1 O15 74.4(8) 5_565 . ?
O15 K1 O19 156.2(7) . 5_565 ?
O15 K1 O19 156.2(7) 5_565 . ?
O15 K1 O19 84.2(6) 5_565 5_565 ?
O15 K1 O19 84.2(6) . . ?
O19 K1 O19 114.3(9) 5_565 . ?
O20 K1 O15 77.3(13) . . ?
O20 K1 O19 88.0(10) . . ?
O22 P1 O22 62(3) 3_565 . ?
O22 P1 O22 62(3) 2_665 . ?
O24 P1 O22 112.0(14) 2_665 3_565 ?
O24 P1 O22 112.0(14) . 3_565 ?
O24 P1 O22 59(2) 3_565 3_565 ?
O24 P1 O22 59(2) 2_665 2_665 ?
O24 P1 O22 112.0(14) . 2_665 ?
O24 P1 O22 112.0(14) 3_565 2_665 ?
O24 P1 O24 119.1(5) 2_665 3_565 ?
O24 P1 O24 119.1(5) 3_565 . ?
O24 P1 O24 119.1(5) 2_665 . ?
W2 Na1 W2 63.1(2) 10 9_565 ?
O3 Na1 W2 32.07(14) 9_565 9_565 ?
O3 Na1 W2 32.07(14) 9_565 10 ?
O3 Na1 O4 59.9(5) 9_565 10 ?
O3 Na1 O4 59.9(5) 9_565 9_565 ?
O3 Na1 O27 73.8(9) 9_565 . ?
O4 Na1 W2 28.7(4) 9_565 9_565 ?
O4 Na1 W2 88.5(5) 9_565 10 ?
O4 Na1 W2 88.5(5) 10 9_565 ?
O4 Na1 W2 28.7(4) 10 10 ?
O4 Na1 O4 109.0(9) 10 9_565 ?
O14 Na1 W2 157.1(6) . 10 ?
O14 Na1 W2 157.1(6) 5_565 9_565 ?
O14 Na1 W2 99.4(4) . 9_565 ?
O14 Na1 W2 99.4(4) 5_565 10 ?
O14 Na1 O3 127.2(5) . 9_565 ?
O14 Na1 O3 127.2(5) 5_565 9_565 ?
O14 Na1 O4 171.9(7) . 10 ?
O14 Na1 O4 171.9(7) 5_565 9_565 ?
O14 Na1 O4 79.1(5) 5_565 10 ?
O14 Na1 O4 79.1(5) . 9_565 ?
O14 Na1 O14 92.9(9) 5_565 . ?
O14 Na1 O26 89.6(6) 5_565 . ?
O14 Na1 O26 89.6(6) . . ?
O14 Na1 O27 81.4(7) . . ?
O14 Na1 O27 81.4(7) 5_565 . ?
O26 Na1 W2 109.6(7) . 10 ?
O26 Na1 W2 109.6(7) . 9_565 ?
O26 Na1 O3 119.3(10) . 9_565 ?
O26 Na1 O4 89.4(6) . 9_565 ?
O26 Na1 O4 89.4(6) . 10 ?
O26 Na1 O27 166.9(11) . . ?
O27 Na1 W2 81.4(6) . 9_565 ?
O27 Na1 W2 81.4(6) . 10 ?
O27 Na1 O4 98.2(6) . 9_565 ?
O27 Na1 O4 98.2(6) . 10 ?
W4 O1 W3 93.4(7) 6_665 . ?
W4 O1 W3 93.4(7) . . ?
W4 O1 W4 93.4(9) 6_665 . ?
Sb1 O1 W3 139.1(12) . . ?
Sb1 O1 W4 113.7(6) . 6_665 ?
Sb1 O1 W4 113.7(6) . . ?
W1 O2 W2 93.7(5) . . ?
W5 O2 W1 95.2(6) . . ?
W5 O2 W2 93.0(5) . . ?
Sb1 O2 W1 114.4(7) . . ?
Sb1 O2 W2 136.6(7) . . ?
Sb1 O2 W5 115.1(7) . . ?
W2 O3 W2 149.8(12) . 6_665 ?
W2 O3 Na1 101.6(6) 6_665 14_654 ?
W2 O3 Na1 101.6(6) . 14_654 ?
W2 O4 Na1 98.6(8) . 14_654 ?
W2 O5 W5 117.7(8) . . ?
W2 O6 W1 118.3(9) . . ?
W2 O7 W3 151.5(10) . . ?
W3 O9 W4 117.2(8) . . ?
W4 O10 W4 118.2(11) 6_665 . ?
W5 O12 W4 147.4(9) . . ?
W4 O13 Y1 142.7(9) . . ?
W5 O14 Na1 136.1(9) . . ?
W5 O15 Y1 142.6(8) . . ?
W5 O15 K1 119.1(8) . . ?
K1 O15 Y1 94.2(5) . . ?
W1 O16 W5 117.6(8) . . ?
W1 O18 W1 149.3(12) 6_665 . ?
W1 O19 K1 118.1(8) . . ?
C1 O25 Y1 91(2) . . ?
Y1 O26 Na1 136.5(11) . . ?
C1 O26 Y1 93(2) . . ?
C1 O26 Na1 131(3) . . ?
O25 C1 O26 122(4) . . ?
O25 C1 C2 122(4) . . ?
O26 C1 C2 117(4) . . ?
W6 O21 Y1 154(2) . . ?
W6 O22 Y1 114.6(19) . . ?
P1 O22 W6 119(2) . . ?
P1 O22 Y1 127(2) . . ?
P1 O22 O22 58.8(13) . 2_665 ?
P1 O22 O22 58.8(13) . 3_565 ?
O22 O22 W6 68.9(10) 2_665 . ?
O22 O22 W6 68.9(10) 3_565 . ?
O22 O22 Y1 150.001(6) 3_565 . ?
O22 O22 Y1 150.000(2) 2_665 . ?
W6 O20 Y1 118(3) . . ?
W6 O20 K1 146(3) . . ?
K1 O20 Y1 96(2) . . ?
P1 O24 Y1 138(2) . . ?

loop_
_geom_bond_atom_site_label_1
_geom_bond_atom_site_label_2
_geom_bond_distance
_geom_bond_site_symmetry_2
_geom_bond_publ_flag
W1 O2 2.272(16) . ?
W1 O6 1.996(18) . ?
W1 O16 1.960(18) . ?
W1 O17 1.696(19) . ?
W1 O18 1.928(6) . ?
W1 O19 1.833(18) . ?
W2 Na1 3.549(11) 14_654 ?
W2 O2 2.349(14) . ?
W2 O3 1.923(5) . ?
W2 O4 1.723(17) . ?
W2 O5 1.884(18) . ?
W2 O6 1.93(2) . ?
W2 O7 1.89(2) . ?
W3 O1 2.346(19) . ?
W3 O7 1.962(19) 6_665 ?
W3 O7 1.962(19) . ?
W3 O8 1.70(3) . ?
W3 O9 1.892(18) 6_665 ?
W3 O9 1.892(18) . ?
W4 O1 2.282(17) . ?
W4 O9 2.055(16) . ?
W4 O10 1.936(11) . ?
W4 O11 1.711(16) . ?
W4 O12 1.92(2) . ?
W4 O13 1.771(15) . ?
W5 O2 2.266(15) . ?
W5 O5 2.028(16) . ?
W5 O12 1.90(2) . ?
W5 O14 1.725(16) . ?
W5 O15 1.803(14) . ?
W5 O16 1.96(2) . ?
W6 O23 1.76(6) . ?
W6 O21 1.66(3) 2_665 ?
W6 O21 1.66(3) . ?
W6 O21 1.66(3) 3_565 ?
W6 O22 2.33(4) . ?
W6 O22 2.33(4) 3_565 ?
W6 O22 2.33(4) 2_665 ?
W6 O20 1.99(6) 2_665 ?
W6 O20 1.99(6) . ?
W6 O20 1.99(6) 3_565 ?
Sb1 O1 1.96(2) . ?
Sb1 O2 1.979(15) 6_665 ?
Sb1 O2 1.979(15) . ?
Y1 O13 2.329(15) 5_565 ?
Y1 O13 2.329(15) . ?
Y1 O15 2.402(15) . ?
Y1 O15 2.402(15) 5_565 ?
Y1 O25 2.42(3) . ?
Y1 O26 2.39(2) . ?
Y1 O21 2.36(3) . ?
Y1 O22 2.33(5) . ?
Y1 O20 2.56(6) . ?
Y1 O24 2.38(3) . ?
K1 O15 2.280(15) . ?
K1 O15 2.280(15) 5_565 ?
K1 O19 2.349(17) . ?
K1 O19 2.349(17) 5_565 ?
K1 O20 2.04(6) . ?
P1 O22 1.62(5) . ?
P1 O22 1.62(5) 2_665 ?
P1 O22 1.62(5) 3_565 ?
P1 O24 1.40(3) 2_665 ?
P1 O24 1.40(3) 3_565 ?
P1 O24 1.40(3) . ?
Na1 O3 2.62(2) 9_565 ?
Na1 O4 2.86(2) 10 ?
Na1 O4 2.86(2) 9_565 ?
Na1 O14 2.358(19) . ?
Na1 O14 2.358(19) 5_565 ?
Na1 O26 2.40(3) . ?
Na1 O27 2.63(4) . ?
O25 C1 1.25(5) . ?
O26 C1 1.25(5) . ?
C1 C2 1.55(5) . ?
O22 O22 1.67(8) 2_665 ?
O22 O22 1.67(8) 3_565 ?
O1S O3S 1.80(5) 9_565 ?

loop_
_geom_torsion_atom_site_label_1
_geom_torsion_atom_site_label_2
_geom_torsion_atom_site_label_3
_geom_torsion_atom_site_label_4
_geom_torsion
_geom_torsion_site_symmetry_1
_geom_torsion_site_symmetry_2
_geom_torsion_site_symmetry_3
_geom_torsion_site_symmetry_4
_geom_torsion_publ_flag
Y1 O25 C1 O26 0.000(18) . . . . ?
Y1 O25 C1 C2 180.000(8) . . . . ?
Y1 O26 C1 O25 0.000(18) . . . . ?
Y1 O26 C1 C2 180.000(16) . . . . ?
Na1 W2 O5 W5 149.6(7) 14_654 . . . ?
Na1 W2 O7 W3 -70(2) 14_654 . . . ?
Na1 O26 C1 O25 180.000(14) . . . . ?
Na1 O26 C1 C2 0.000(12) . . . . ?
O1 W3 O9 W4 0.9(9) . . . . ?
O1 W4 O13 Y1 -136.5(15) . . . . ?
O2 W1 O19 K1 85.1(9) . . . . ?
O2 W2 O5 W5 2.1(8) . . . . ?
O2 W2 O7 W3 59(2) . . . . ?
O2 W5 O14 Na1 177.2(18) . . . . ?
O2 W5 O15 Y1 123.9(13) . . . . ?
O2 W5 O15 K1 -86.4(8) . . . . ?
O3 W2 O4 Na1 13.3(9) . . . 14_654 ?
O3 W2 O5 W5 -4(3) . . . . ?
O3 W2 O7 W3 -28(2) . . . . ?
O4 W2 O5 W5 173.7(10) . . . . ?
O4 W2 O7 W3 -125(2) . . . . ?
O5 W2 O4 Na1 -166.0(7) . . . 14_654 ?
O5 W2 O7 W3 133(2) . . . . ?
O5 W5 O14 Na1 -146.2(12) . . . . ?
O5 W5 O15 Y1 123(2) . . . . ?
O5 W5 O15 K1 -88(2) . . . . ?
O6 W1 O19 K1 89(2) . . . . ?
O6 W2 O4 Na1 -74.4(8) . . . 14_654 ?
O6 W2 O5 W5 75.2(10) . . . . ?
O6 W2 O7 W3 45(4) . . . . ?
O7 W2 O4 Na1 102.1(8) . . . 14_654 ?
O7 W2 O5 W5 -84.7(10) . . . . ?
O7 W3 O9 W4 15(3) 6_665 . . . ?
O7 W3 O9 W4 86.4(10) . . . . ?
O8 W3 O9 W4 -171.9(11) . . . . ?
O9 W3 O9 W4 -73.7(12) 6_665 . . . ?
O9 W4 O13 Y1 -125.8(19) . . . . ?
O10 W4 O13 Y1 150.1(15) . . . . ?
O11 W4 O13 Y1 49.0(16) . . . . ?
O12 W4 O13 Y1 -52.0(15) . . . . ?
O12 W5 O14 Na1 -57.9(13) . . . . ?
O12 W5 O15 Y1 38.7(13) . . . . ?
O12 W5 O15 K1 -171.5(9) . . . . ?
O14 W5 O15 Y1 -65.0(14) . . . . ?
O14 W5 O15 K1 84.7(9) . . . . ?
O15 W5 O14 Na1 36.2(13) . . . . ?
O16 W1 O19 K1 11.8(10) . . . . ?
O16 W5 O14 Na1 129.0(12) . . . . ?
O16 W5 O15 Y1 -162.7(13) . . . . ?
O16 W5 O15 K1 -12.9(9) . . . . ?
O17 W1 O19 K1 -87.4(11) . . . . ?
O18 W1 O19 K1 170.7(11) . . . . ?
O23 W6 O21 Y1 180.00(2) . . . . ?
O21 W6 O21 Y1 62.2(15) 2_665 . . . ?
O21 W6 O21 Y1 -62.2(15) 3_565 . . . ?
O22 P1 O22 W6 -35.8(6) 2_665 . . . ?
O22 P1 O22 W6 35.8(6) 3_565 . . . ?
O22 P1 O22 Y1 -144.2(6) 3_565 . . . ?
O22 P1 O22 Y1 144.2(6) 2_665 . . . ?
O22 P1 O22 O22 -71.5(11) 2_665 . . 3_565 ?
O22 P1 O22 O22 71.5(11) 3_565 . . 2_665 ?
O24 P1 O24 Y1 -100(2) 2_665 . . . ?
O24 P1 O24 Y1 100(2) 3_565 . . . ?

loop_
_smtbx_masks_void_nr
_smtbx_masks_void_average_x
_smtbx_masks_void_average_y
_smtbx_masks_void_average_z
_smtbx_masks_void_volume
_smtbx_masks_void_count_electrons
_smtbx_masks_void_content
1 0.000 0.000 -0.014 735.3 197.7 '19 H2O'
2 0.333 0.667 0.653 735.3 197.7 '19 H2O'
3 0.667 0.333 0.319 735.3 197.7 '19 H2O'
